data_4076161
loop_
_publ_author_name
'Moriuchi, Akihiro'
'Uchida, Kazunori'
'Inagaki, Akiko'
'Akita, Munetaka'

_publ_section_title
;
 Photochromic Behavior and Diastereomeric Isomerism in
 [(\h6-spirobenzopyran)RuCp*]PF6
;
_journal_issue 26
_journal_name_full Organometallics
_journal_page_first 6382
_journal_paper_doi 10.1021/om0506771
_journal_volume 24
_journal_year 2005
_chemical_formula_moiety 'C30 H36 F6 N O2 P Ru '
_chemical_formula_sum 'C30 H36 F6 N O2 P Ru'
_chemical_formula_weight 688.65
_space_group_IT_number 14
_symmetry_cell_setting monoclinic
_symmetry_Int_Tables_number 14
_symmetry_space_group_name_Hall '-P 2ybc'
_symmetry_space_group_name_H-M 'P 1 21/c 1'
_cell_angle_alpha 90
_cell_angle_beta 93.03(1)
_cell_angle_gamma 90
_cell_formula_units_Z 4
_cell_length_a 8.733(1)
_cell_length_b 18.407(4)
_cell_length_c 18.103(4)
_cell_measurement_reflns_used 15728
_cell_measurement_temperature 213.2
_cell_measurement_theta_max 27.4
_cell_measurement_theta_min 3.2
_cell_volume 2906.0(10)
_computing_cell_refinement PROCESS-AUTO
_computing_data_collection PROCESS-AUTO
_computing_data_reduction 'teXsan Ver. 1.11'
_computing_publication_material 'teXsan Ver. 1.11'
_computing_structure_refinement SHELXL97
_computing_structure_solution SHELXS86
_diffrn_ambient_temperature 213(2)
_diffrn_detector_area_resol_mean 10.00
_diffrn_measurement_device_type 'Rigaku RAXIS-IV Imaging Plate'
_diffrn_measurement_method \w
_diffrn_radiation_type 'Mo K\a'
_diffrn_radiation_wavelength 0.7107
_diffrn_reflns_av_R_equivalents 0.077
_diffrn_reflns_limit_h_max 10
_diffrn_reflns_limit_h_min -10
_diffrn_reflns_limit_k_max 23
_diffrn_reflns_limit_k_min -23
_diffrn_reflns_limit_l_max 21
_diffrn_reflns_limit_l_min -23
_diffrn_reflns_number 19496
_diffrn_reflns_theta_max 27.46
_exptl_absorpt_coefficient_mu 0.662
_exptl_absorpt_correction_T_max 0.936
_exptl_absorpt_correction_T_min 0.477
_exptl_absorpt_correction_type multi-scan
_exptl_absorpt_process_details '(Higashi, 1995)'
_exptl_crystal_colour unknown
_exptl_crystal_density_diffrn 1.574
_exptl_crystal_density_method 'not measured'
_exptl_crystal_description unknown
_exptl_crystal_size_max 0.100
_exptl_crystal_size_mid 0.100
_exptl_crystal_size_min 0.100
_refine_diff_density_max 0.40
_refine_diff_density_min -0.81
_refine_ls_extinction_coef 0.0000
_refine_ls_extinction_expression Fc^*^=kFc[1+0.001xFc^2^\l^3^/sin(2\q)]^-1/4^
_refine_ls_extinction_method SHELXL
_refine_ls_goodness_of_fit_ref 0.770
_refine_ls_hydrogen_treatment noref
_refine_ls_number_parameters 379
_refine_ls_number_reflns 3910
_refine_ls_R_factor_gt 0.0474
_refine_ls_shift/su_max 0.0000
_refine_ls_structure_factor_coef Fsqd
_refine_ls_weighting_details 'w = 1/[\s^2^(Fo^2^) + (0.1000P)^2^+0.0000P] where P=(Fo^2^+2Fc^2^)/3'
_refine_ls_weighting_scheme calc
_refine_ls_wR_factor_ref 0.1349
_reflns_number_gt 3910
_reflns_number_total 6290
_reflns_threshold_expression >2.0sigma(I)
_cod_data_source_file om0506771si20051004_055427.cif
_cod_data_source_block compound_3a
_cod_original_cell_volume 2905.8(9)
_cod_original_formula_sum 'C30 H36 F6 N O2 P Ru '
_cod_database_code 4076161

loop_
_symmetry_equiv_pos_as_xyz
x,y,z
-x,1/2+y,1/2-z
-x,-y,-z
x,1/2-y,1/2+z

loop_
_atom_site_label
_atom_site_type_symbol
_atom_site_fract_x
_atom_site_fract_y
_atom_site_fract_z
_atom_site_U_iso_or_equiv
_atom_site_adp_type
_atom_site_occupancy
_atom_site_calc_flag
Ru(1) Ru 0.06738(4) 0.63776(2) 0.35452(2) 0.0390(1) Uani 1.00 d
P(1) P -0.4120(2) 0.69767(7) 0.55759(7) 0.0505(3) Uani 1.00 d
F(1) F -0.5924(4) 0.6919(3) 0.5570(2) 0.105(1) Uani 1.00 d
F(2) F -0.4061(4) 0.7138(3) 0.6427(2) 0.102(1) Uani 1.00 d
F(3) F -0.2311(4) 0.7023(2) 0.5577(2) 0.088(1) Uani 1.00 d
F(4) F -0.4175(4) 0.6811(2) 0.4715(2) 0.085(1) Uani 1.00 d
F(5) F -0.4256(5) 0.7804(2) 0.5375(2) 0.098(1) Uani 1.00 d
F(6) F -0.3950(5) 0.6139(2) 0.5759(2) 0.104(1) Uani 1.00 d
O(1) O -0.2605(4) 0.5271(2) 0.2438(2) 0.0563(8) Uani 1.00 d
O(2) O -0.7524(4) 0.4817(2) 0.0427(2) 0.073(1) Uani 1.00 d
N(1) N -0.2094(4) 0.5051(2) 0.3704(2) 0.0469(8) Uani 1.00 d
C(1) C -0.2056(5) 0.4721(2) 0.2963(2) 0.047(1) Uani 1.00 d
C(2) C -0.3009(6) 0.4047(2) 0.2932(3) 0.052(1) Uani 1.00 d
C(3) C -0.4207(6) 0.3946(3) 0.2455(3) 0.052(1) Uani 1.00 d
C(4) C -0.4643(5) 0.4499(2) 0.1913(2) 0.0449(10) Uani 1.00 d
C(5) C -0.5875(5) 0.4410(3) 0.1390(3) 0.052(1) Uani 1.00 d
C(6) C -0.6272(6) 0.4962(3) 0.0906(3) 0.055(1) Uani 1.00 d
C(7) C -0.5461(6) 0.5606(3) 0.0929(3) 0.056(1) Uani 1.00 d
C(8) C -0.4236(5) 0.5702(2) 0.1448(3) 0.052(1) Uani 1.00 d
C(9) C -0.3837(5) 0.5147(2) 0.1935(2) 0.0446(10) Uani 1.00 d
C(10) C -0.0299(5) 0.4612(2) 0.2873(2) 0.046(1) Uani 1.00 d
C(11) C 0.0415(5) 0.5150(2) 0.3420(2) 0.0426(10) Uani 1.00 d
C(12) C 0.1962(5) 0.5332(3) 0.3575(3) 0.051(1) Uani 1.00 d
C(13) C 0.2372(5) 0.5742(2) 0.4218(3) 0.053(1) Uani 1.00 d
C(14) C 0.1218(6) 0.5994(3) 0.4674(3) 0.053(1) Uani 1.00 d
C(15) C -0.0342(5) 0.5831(2) 0.4508(2) 0.0464(10) Uani 1.00 d
C(16) C -0.0717(5) 0.5362(2) 0.3903(2) 0.0416(9) Uani 1.00 d
C(17) C 0.0144(6) 0.4687(3) 0.2077(3) 0.065(1) Uani 1.00 d
C(18) C 0.0215(6) 0.3850(3) 0.3162(3) 0.062(1) Uani 1.00 d
C(19) C -0.3542(5) 0.5283(3) 0.3977(3) 0.060(1) Uani 1.00 d
C(20) C -0.7949(7) 0.5350(3) -0.0095(3) 0.077(2) Uani 1.00 d
C(30) C 0.0187(5) 0.6956(2) 0.2485(2) 0.0450(10) Uani 1.00 d
C(31) C -0.0827(5) 0.7208(2) 0.3030(3) 0.046(1) Uani 1.00 d
C(32) C 0.0082(5) 0.7523(2) 0.3632(3) 0.046(1) Uani 1.00 d
C(33) C 0.1645(5) 0.7459(2) 0.3463(3) 0.047(1) Uani 1.00 d
C(34) C 0.1734(5) 0.7105(2) 0.2763(2) 0.046(1) Uani 1.00 d
C(35) C -0.0261(6) 0.6668(3) 0.1739(3) 0.061(1) Uani 1.00 d
C(36) C -0.2544(6) 0.7182(3) 0.2955(3) 0.063(1) Uani 1.00 d
C(37) C -0.0512(6) 0.7891(3) 0.4286(3) 0.061(1) Uani 1.00 d
C(38) C 0.2971(6) 0.7757(3) 0.3927(3) 0.059(1) Uani 1.00 d
C(39) C 0.3151(6) 0.6942(3) 0.2366(3) 0.063(1) Uani 1.00 d
H(1) H -0.2721 0.3662 0.3270 0.0628 Uiso 1.00 calc
H(2) H -0.4788 0.3494 0.2465 0.0628 Uiso 1.00 calc
H(3) H -0.6456 0.3960 0.1377 0.0627 Uiso 1.00 calc
H(4) H -0.5745 0.5985 0.0576 0.0688 Uiso 1.00 calc
H(5) H -0.3670 0.6153 0.1459 0.0621 Uiso 1.00 calc
H(6) H 0.2718 0.5242 0.3206 0.0622 Uiso 1.00 calc
H(7) H 0.3403 0.5929 0.4286 0.0654 Uiso 1.00 calc
H(8) H 0.1463 0.6351 0.5055 0.0631 Uiso 1.00 calc
H(9) H -0.1129 0.6065 0.4766 0.0577 Uiso 1.00 calc
H(10) H 0.1228 0.4611 0.2052 0.0651 Uiso 1.00 calc
H(11) H -0.0115 0.5165 0.1900 0.0651 Uiso 1.00 calc
H(12) H -0.0399 0.4332 0.1776 0.0651 Uiso 1.00 calc
H(13) H -0.0094 0.3787 0.3659 0.0617 Uiso 1.00 calc
H(14) H 0.1311 0.3811 0.3155 0.0617 Uiso 1.00 calc
H(15) H -0.0253 0.3482 0.2850 0.0617 Uiso 1.00 calc
H(16) H -0.3875 0.5719 0.3727 0.0598 Uiso 1.00 calc
H(17) H -0.3418 0.5375 0.4499 0.0598 Uiso 1.00 calc
H(18) H -0.4295 0.4909 0.3888 0.0598 Uiso 1.00 calc
H(19) H -0.8255 0.5782 0.0154 0.0768 Uiso 1.00 calc
H(20) H -0.8790 0.5176 -0.0410 0.0768 Uiso 1.00 calc
H(21) H -0.7095 0.5458 -0.0389 0.0768 Uiso 1.00 calc
H(22) H -0.1090 0.6329 0.1775 0.0609 Uiso 1.00 calc
H(23) H 0.0600 0.6426 0.1540 0.0609 Uiso 1.00 calc
H(24) H -0.0582 0.7061 0.1419 0.0609 Uiso 1.00 calc
H(25) H -0.2953 0.7227 0.3435 0.0634 Uiso 1.00 calc
H(26) H -0.2864 0.6727 0.2738 0.0634 Uiso 1.00 calc
H(27) H -0.2915 0.7574 0.2645 0.0634 Uiso 1.00 calc
H(28) H 0.0225 0.7850 0.4696 0.0613 Uiso 1.00 calc
H(29) H -0.1458 0.7667 0.4410 0.0613 Uiso 1.00 calc
H(30) H -0.0689 0.8395 0.4174 0.0613 Uiso 1.00 calc
H(31) H 0.2745 0.7732 0.4439 0.0587 Uiso 1.00 calc
H(32) H 0.3143 0.8253 0.3792 0.0587 Uiso 1.00 calc
H(33) H 0.3873 0.7475 0.3846 0.0587 Uiso 1.00 calc
H(34) H 0.4018 0.6929 0.2715 0.0632 Uiso 1.00 calc
H(35) H 0.3304 0.7313 0.2005 0.0632 Uiso 1.00 calc
H(36) H 0.3042 0.6480 0.2124 0.0632 Uiso 1.00 calc

loop_
_atom_site_aniso_label
_atom_site_aniso_U_11
_atom_site_aniso_U_22
_atom_site_aniso_U_33
_atom_site_aniso_U_12
_atom_site_aniso_U_13
_atom_site_aniso_U_23
Ru(1) 0.0415(2) 0.0363(2) 0.0389(2) 0.0001(2) -0.0013(1) 0.0031(2)
P(1) 0.0572(8) 0.0517(7) 0.0426(7) -0.0028(5) 0.0011(5) -0.0054(5)
F(1) 0.055(2) 0.174(4) 0.085(3) -0.016(2) -0.002(2) 0.021(3)
F(2) 0.091(3) 0.167(4) 0.048(2) 0.004(2) 0.003(2) -0.026(2)
F(3) 0.057(2) 0.122(3) 0.085(2) -0.004(2) 0.005(2) 0.025(2)
F(4) 0.113(3) 0.094(3) 0.048(2) 0.012(2) 0.001(2) -0.016(2)
F(5) 0.130(3) 0.050(2) 0.113(3) 0.009(2) 0.003(2) -0.005(2)
F(6) 0.143(4) 0.059(2) 0.110(3) -0.009(2) -0.004(2) 0.022(2)
O(1) 0.062(2) 0.039(2) 0.065(2) -0.008(1) -0.021(2) 0.010(2)
O(2) 0.068(2) 0.081(3) 0.068(2) -0.015(2) -0.022(2) 0.017(2)
N(1) 0.049(2) 0.044(2) 0.048(2) -0.003(2) 0.006(2) -0.006(2)
C(1) 0.057(3) 0.037(2) 0.046(2) 0.000(2) -0.009(2) 0.001(2)
C(2) 0.068(3) 0.037(2) 0.049(3) -0.005(2) -0.010(2) 0.007(2)
C(3) 0.065(3) 0.037(2) 0.054(3) -0.005(2) 0.002(2) 0.001(2)
C(4) 0.049(3) 0.040(2) 0.045(2) -0.003(2) -0.001(2) -0.003(2)
C(5) 0.049(3) 0.053(3) 0.055(3) -0.005(2) -0.002(2) -0.001(2)
C(6) 0.051(3) 0.062(3) 0.050(3) 0.000(2) -0.005(2) 0.002(2)
C(7) 0.056(3) 0.054(3) 0.056(3) 0.003(2) -0.006(2) 0.005(2)
C(8) 0.055(3) 0.041(2) 0.059(3) -0.001(2) -0.006(2) 0.005(2)
C(9) 0.042(2) 0.044(2) 0.047(2) 0.003(2) -0.001(2) 0.000(2)
C(10) 0.052(3) 0.041(2) 0.045(2) 0.005(2) 0.000(2) -0.001(2)
C(11) 0.050(3) 0.034(2) 0.043(2) 0.006(2) -0.001(2) 0.002(2)
C(12) 0.055(3) 0.041(2) 0.056(3) 0.016(2) -0.003(2) 0.002(2)
C(13) 0.052(3) 0.042(3) 0.062(3) 0.004(2) -0.021(2) 0.012(2)
C(14) 0.074(3) 0.040(3) 0.043(3) -0.003(2) -0.005(2) 0.007(2)
C(15) 0.059(3) 0.038(2) 0.042(2) -0.003(2) 0.006(2) 0.005(2)
C(16) 0.049(3) 0.036(2) 0.040(2) -0.006(2) 0.005(2) 0.003(2)
C(17) 0.077(4) 0.064(3) 0.054(3) 0.000(3) 0.006(2) -0.012(3)
C(18) 0.072(4) 0.045(3) 0.068(3) 0.011(2) -0.003(3) -0.006(2)
C(19) 0.052(3) 0.059(3) 0.069(3) -0.005(2) 0.012(2) -0.007(3)
C(20) 0.075(4) 0.093(4) 0.061(3) -0.006(3) -0.016(3) 0.019(3)
C(30) 0.054(3) 0.039(2) 0.042(2) -0.003(2) 0.000(2) 0.007(2)
C(31) 0.046(2) 0.040(2) 0.051(3) 0.009(2) -0.001(2) 0.010(2)
C(32) 0.054(3) 0.035(2) 0.050(3) 0.000(2) 0.005(2) 0.006(2)
C(33) 0.055(3) 0.036(2) 0.049(3) -0.004(2) -0.002(2) 0.007(2)
C(34) 0.051(3) 0.040(2) 0.048(3) -0.002(2) 0.007(2) 0.010(2)
C(35) 0.079(4) 0.062(3) 0.041(3) -0.007(3) -0.005(2) 0.006(2)
C(36) 0.057(3) 0.063(3) 0.070(4) 0.009(2) -0.004(2) 0.013(3)
C(37) 0.076(4) 0.047(3) 0.062(3) 0.005(2) 0.014(3) -0.003(2)
C(38) 0.061(3) 0.052(3) 0.062(3) -0.014(2) -0.006(2) 0.002(2)
C(39) 0.057(3) 0.065(3) 0.069(3) -0.002(2) 0.014(2) 0.003(3)

loop_
_atom_type_symbol
_atom_type_description
_atom_type_scat_dispersion_real
_atom_type_scat_dispersion_imag
_atom_type_scat_source
C C 0.003 0.002
;International Tables for Crystallography
(1992, Vol. C, Tables 4.2.6.8 and 6.1.1.4)
;
H H 0.000 0.000
;International Tables for Crystallography
(1992, Vol. C, Table 6.1.1.4)
;
O O 0.011 0.006
;International Tables for Crystallography
(1992, Vol. C, Tables 4.2.6.8 and 6.1.1.4)
;
N N 0.006 0.003
;International Tables for Crystallography
(1992, Vol. C, Tables 4.2.6.8 and 6.1.1.4)
;
F F 0.017 0.010
;International Tables for Crystallography
(1992, Vol. C, Tables 4.2.6.8 and 6.1.1.4)
;
P P 0.102 0.094
;International Tables for Crystallography
(1992, Vol. C, Tables 4.2.6.8 and 6.1.1.4)
;
Ru Ru -1.259 0.836
;International Tables for Crystallography
(1992, Vol. C, Tables 4.2.6.8 and 6.1.1.4)
;

loop_
_geom_angle_atom_site_label_1
_geom_angle_atom_site_label_2
_geom_angle_atom_site_label_3
_geom_angle
_geom_angle_publ_flag
C(11) Ru(1) C(12) 36.3(2) yes
C(11) Ru(1) C(13) 65.7(2) yes
C(11) Ru(1) C(14) 77.8(2) yes
C(11) Ru(1) C(15) 65.8(2) yes
C(11) Ru(1) C(16) 35.5(1) yes
C(11) Ru(1) C(30) 112.1(1) yes
C(11) Ru(1) C(31) 126.5(2) yes
C(11) Ru(1) C(32) 160.6(2) yes
C(11) Ru(1) C(33) 159.7(2) yes
C(11) Ru(1) C(34) 125.8(2) yes
C(12) Ru(1) C(13) 37.3(2) yes
C(12) Ru(1) C(14) 67.4(2) yes
C(12) Ru(1) C(15) 79.2(2) yes
C(12) Ru(1) C(16) 64.7(2) yes
C(12) Ru(1) C(30) 120.6(2) yes
C(12) Ru(1) C(31) 154.6(2) yes
C(12) Ru(1) C(32) 162.9(2) yes
C(12) Ru(1) C(33) 126.5(2) yes
C(12) Ru(1) C(34) 108.3(2) yes
C(13) Ru(1) C(14) 37.5(2) yes
C(13) Ru(1) C(15) 67.3(2) yes
C(13) Ru(1) C(16) 76.5(2) yes
C(13) Ru(1) C(30) 145.7(2) yes
C(13) Ru(1) C(31) 167.3(2) yes
C(13) Ru(1) C(32) 129.0(2) yes
C(13) Ru(1) C(33) 105.7(2) yes
C(13) Ru(1) C(34) 112.8(2) yes
C(14) Ru(1) C(15) 37.2(2) yes
C(14) Ru(1) C(16) 64.8(2) yes
C(14) Ru(1) C(30) 170.1(2) yes
C(14) Ru(1) C(31) 135.9(2) yes
C(14) Ru(1) C(32) 106.6(2) yes
C(14) Ru(1) C(33) 107.1(2) yes
C(14) Ru(1) C(34) 136.2(2) yes
C(15) Ru(1) C(16) 36.0(1) yes
C(15) Ru(1) C(30) 145.6(2) yes
C(15) Ru(1) C(31) 113.1(2) yes
C(15) Ru(1) C(32) 105.9(2) yes
C(15) Ru(1) C(33) 129.7(2) yes
C(15) Ru(1) C(34) 168.0(2) yes
C(16) Ru(1) C(30) 123.0(2) yes
C(16) Ru(1) C(31) 111.6(2) yes
C(16) Ru(1) C(32) 128.6(2) yes
C(16) Ru(1) C(33) 164.1(2) yes
C(16) Ru(1) C(34) 155.7(2) yes
C(30) Ru(1) C(31) 38.1(2) yes
C(30) Ru(1) C(32) 64.0(2) yes
C(30) Ru(1) C(33) 63.7(2) yes
C(30) Ru(1) C(34) 38.2(2) yes
C(31) Ru(1) C(32) 38.4(2) yes
C(31) Ru(1) C(33) 63.8(2) yes
C(31) Ru(1) C(34) 64.0(2) yes
C(32) Ru(1) C(33) 38.1(2) yes
C(32) Ru(1) C(34) 64.2(2) yes
C(33) Ru(1) C(34) 38.3(2) yes
F(1) P(1) F(2) 90.0(2) yes
F(1) P(1) F(3) 179.2(2) yes
F(1) P(1) F(4) 90.1(2) yes
F(1) P(1) F(5) 90.1(2) yes
F(1) P(1) F(6) 91.1(2) yes
F(2) P(1) F(3) 90.4(2) yes
F(2) P(1) F(4) 179.8(2) yes
F(2) P(1) F(5) 92.4(2) yes
F(2) P(1) F(6) 88.9(2) yes
F(3) P(1) F(4) 89.4(2) yes
F(3) P(1) F(5) 90.6(2) yes
F(3) P(1) F(6) 88.3(2) yes
F(4) P(1) F(5) 87.8(2) yes
F(4) P(1) F(6) 90.9(2) yes
F(5) P(1) F(6) 178.3(2) yes
C(1) O(1) C(9) 122.1(3) yes
C(6) O(2) C(20) 117.4(4) yes
C(1) N(1) C(16) 110.6(3) yes
C(1) N(1) C(19) 119.7(4) yes
C(16) N(1) C(19) 124.1(4) yes
O(1) C(1) N(1) 106.6(3) yes
O(1) C(1) C(2) 112.9(3) yes
O(1) C(1) C(10) 108.3(3) yes
N(1) C(1) C(2) 109.7(4) yes
N(1) C(1) C(10) 102.6(3) yes
C(2) C(1) C(10) 115.9(4) yes
C(1) C(2) C(3) 123.8(4) yes
C(2) C(3) C(4) 120.6(4) yes
C(3) C(4) C(5) 122.6(4) yes
C(3) C(4) C(9) 118.1(4) yes
C(5) C(4) C(9) 119.3(4) yes
C(4) C(5) C(6) 120.1(4) yes
O(2) C(6) C(5) 114.9(4) yes
O(2) C(6) C(7) 124.8(4) yes
C(5) C(6) C(7) 120.3(4) yes
C(6) C(7) C(8) 120.1(4) yes
C(7) C(8) C(9) 119.5(4) yes
O(1) C(9) C(4) 122.3(4) yes
O(1) C(9) C(8) 117.1(4) yes
C(4) C(9) C(8) 120.6(4) yes
C(1) C(10) C(11) 102.7(3) yes
C(1) C(10) C(17) 112.8(4) yes
C(1) C(10) C(18) 110.4(4) yes
C(11) C(10) C(17) 116.4(4) yes
C(11) C(10) C(18) 105.6(4) yes
C(17) C(10) C(18) 108.5(4) yes
Ru(1) C(11) C(10) 138.5(3) yes
Ru(1) C(11) C(12) 69.8(2) yes
Ru(1) C(11) C(16) 74.5(2) yes
C(10) C(11) C(12) 130.2(4) yes
C(10) C(11) C(16) 108.0(4) yes
C(12) C(11) C(16) 120.7(4) yes
Ru(1) C(12) C(11) 73.9(3) yes
Ru(1) C(12) C(13) 70.4(3) yes
C(11) C(12) C(13) 119.2(4) yes
Ru(1) C(13) C(12) 72.3(3) yes
Ru(1) C(13) C(14) 70.6(3) yes
C(12) C(13) C(14) 119.8(4) yes
Ru(1) C(14) C(13) 71.8(3) yes
Ru(1) C(14) C(15) 73.2(3) yes
C(13) C(14) C(15) 121.0(4) yes
Ru(1) C(15) C(14) 69.6(3) yes
Ru(1) C(15) C(16) 76.0(2) yes
C(14) C(15) C(16) 118.4(4) yes
Ru(1) C(16) N(1) 136.6(3) yes
Ru(1) C(16) C(11) 70.0(2) yes
Ru(1) C(16) C(15) 68.0(2) yes
N(1) C(16) C(11) 110.9(4) yes
N(1) C(16) C(15) 128.7(4) yes
C(11) C(16) C(15) 120.4(4) yes
Ru(1) C(30) C(31) 70.0(2) yes
Ru(1) C(30) C(34) 69.9(2) yes
Ru(1) C(30) C(35) 130.2(3) yes
C(31) C(30) C(34) 107.4(4) yes
C(31) C(30) C(35) 126.7(4) yes
C(34) C(30) C(35) 125.6(4) yes
Ru(1) C(31) C(30) 71.9(2) yes
Ru(1) C(31) C(32) 70.4(2) yes
Ru(1) C(31) C(36) 126.1(3) yes
C(30) C(31) C(32) 108.3(4) yes
C(30) C(31) C(36) 125.3(4) yes
C(32) C(31) C(36) 126.3(4) yes
Ru(1) C(32) C(31) 71.3(2) yes
Ru(1) C(32) C(33) 70.7(2) yes
Ru(1) C(32) C(37) 126.5(3) yes
C(31) C(32) C(33) 107.6(4) yes
C(31) C(32) C(37) 126.0(4) yes
C(33) C(32) C(37) 126.3(4) yes
Ru(1) C(33) C(32) 71.2(2) yes
Ru(1) C(33) C(34) 71.5(2) yes
Ru(1) C(33) C(38) 126.2(3) yes
C(32) C(33) C(34) 109.1(4) yes
C(32) C(33) C(38) 124.9(4) yes
C(34) C(33) C(38) 125.9(4) yes
Ru(1) C(34) C(30) 71.9(2) yes
Ru(1) C(34) C(33) 70.2(2) yes
Ru(1) C(34) C(39) 125.3(3) yes
C(30) C(34) C(33) 107.6(4) yes
C(30) C(34) C(39) 125.3(4) yes
C(33) C(34) C(39) 127.1(4) yes

loop_
_geom_bond_atom_site_label_1
_geom_bond_atom_site_label_2
_geom_bond_distance
_geom_bond_publ_flag
Ru(1) C(11) 2.281(4) yes
Ru(1) C(12) 2.229(5) yes
Ru(1) C(13) 2.205(5) yes
Ru(1) C(14) 2.190(4) yes
Ru(1) C(15) 2.236(4) yes
Ru(1) C(16) 2.339(4) yes
Ru(1) C(30) 2.216(4) yes
Ru(1) C(31) 2.190(4) yes
Ru(1) C(32) 2.178(4) yes
Ru(1) C(33) 2.172(4) yes
Ru(1) C(34) 2.189(4) yes
P(1) F(1) 1.578(4) yes
P(1) F(2) 1.568(3) yes
P(1) F(3) 1.582(3) yes
P(1) F(4) 1.587(3) yes
P(1) F(5) 1.569(3) yes
P(1) F(6) 1.583(4) yes
O(1) C(1) 1.452(5) yes
O(1) C(9) 1.391(5) yes
O(2) C(6) 1.386(6) yes
O(2) C(20) 1.400(7) yes
N(1) C(1) 1.474(6) yes
N(1) C(16) 1.363(6) yes
N(1) C(19) 1.447(6) yes
C(1) C(2) 1.494(6) yes
C(1) C(10) 1.564(6) yes
C(2) C(3) 1.335(7) yes
C(3) C(4) 1.449(6) yes
C(4) C(5) 1.404(6) yes
C(4) C(9) 1.384(6) yes
C(5) C(6) 1.374(7) yes
C(6) C(7) 1.379(7) yes
C(7) C(8) 1.398(7) yes
C(8) C(9) 1.382(6) yes
C(10) C(11) 1.512(6) yes
C(10) C(17) 1.518(7) yes
C(10) C(18) 1.555(7) yes
C(11) C(12) 1.405(6) yes
C(11) C(16) 1.409(6) yes
C(12) C(13) 1.419(7) yes
C(13) C(14) 1.414(7) yes
C(14) C(15) 1.412(7) yes
C(15) C(16) 1.418(6) yes
C(30) C(31) 1.437(6) yes
C(30) C(34) 1.442(6) yes
C(30) C(35) 1.485(6) yes
C(31) C(32) 1.435(6) yes
C(31) C(36) 1.499(7) yes
C(32) C(33) 1.420(7) yes
C(32) C(37) 1.482(7) yes
C(33) C(34) 1.430(6) yes
C(33) C(38) 1.497(7) yes
C(34) C(39) 1.493(7) yes

loop_
_geom_contact_atom_site_label_1
_geom_contact_atom_site_label_2
_geom_contact_distance
_geom_contact_site_symmetry_2
F(1) C(14) 3.366(6) 1_455
F(1) C(2) 3.413(6) 3_466
F(1) C(38) 3.443(6) 1_455
F(1) C(13) 3.537(6) 1_455
F(2) C(36) 3.253(6) 4_565
F(2) C(3) 3.270(6) 3_466
F(2) C(39) 3.481(7) 4_465
F(3) C(18) 3.272(6) 3_566
F(4) C(38) 3.302(6) 1_455
F(5) C(7) 3.285(6) 4_565
F(5) C(8) 3.366(6) 4_565
F(5) C(38) 3.475(6) 1_455
F(6) C(12) 3.402(6) 3_566
F(6) C(19) 3.462(7) 3_466
N(1) C(14) 3.561(6) 3_566
C(3) C(38) 3.536(7) 2_545
C(15) C(15) 3.574(8) 3_566
